data_4033745
loop_
_publ_author_name
'C\'irkva, Vladim\'ir'
'Jakub\'ik, Pavel'
'Stra\<s\'ak, Tom\'a\<s'
'Hrb\'a\<c, Jan'
'S\'ykora, Jan'
'C\'isa\<rov\'a, Ivana'
'Vacek, Jan'
'\<Z\'adn\'y, Jaroslav'
'Storch, Jan'

_publ_section_title
;
 Preparation and Physicochemical Properties of [6]Helicenes Fluorinated at
 Terminal Rings.
;
_journal_issue 4
_journal_name_full 'The Journal of organic chemistry'
_journal_page_first 1980
_journal_page_last 1993
_journal_paper_doi 10.1021/acs.joc.8b02870
_journal_volume 84
_journal_year 2019
_chemical_compound_source synthetic
_chemical_formula_moiety 'C26 H13 F5'
_chemical_formula_sum 'C26 H13 F5'
_chemical_formula_weight 420.38
_space_group_IT_number 14
_space_group_name_Hall '-P 2yn'
_space_group_name_H-M_alt 'P 1 21/n 1'
_symmetry_cell_setting monoclinic
_symmetry_space_group_name_Hall '-P 2yn'
_symmetry_space_group_name_H-M 'P 1 21/n 1'
_atom_sites_solution_hydrogens difmap
_atom_sites_solution_primary direct
_cell_angle_alpha 90
_cell_angle_beta 96.609(9)
_cell_angle_gamma 90
_cell_formula_units_Z 4
_cell_length_a 14.984(3)
_cell_length_b 7.7036(14)
_cell_length_c 15.893(2)
_cell_measurement_reflns_used 2030
_cell_measurement_temperature 150
_cell_measurement_theta_max 28
_cell_measurement_theta_min 2
_cell_volume 1822.3(5)
_computing_cell_refinement 'DENZO/SCALEPACK (Otwinowski & Minor, 1997)'
_computing_data_collection 'COLLECT (Nonius, 2001).'
_computing_data_reduction 'Apex2 (Bruker AXS, 2006)'
_computing_molecular_graphics 'CAMERON (Watkin et al., 1996)'
_computing_publication_material 'CRYSTALS (Betteridge et al., 2003)'
_computing_structure_refinement 'CRYSTALS (Betteridge et al., 2003)'
_computing_structure_solution 'SIR92 (Altomare et al., 1994)'
_diffrn_ambient_temperature 150
_diffrn_measured_fraction_theta_full 0.998
_diffrn_measured_fraction_theta_max 0.998
_diffrn_measurement_device Area
_diffrn_measurement_device_type 'Nonius KappaCCD'
_diffrn_measurement_method \w/2\q
_diffrn_radiation_monochromator graphite
_diffrn_radiation_type 'Mo K\a'
_diffrn_radiation_wavelength 0.71073
_diffrn_reflns_av_R_equivalents 0.034
_diffrn_reflns_limit_h_max 19
_diffrn_reflns_limit_h_min -18
_diffrn_reflns_limit_k_max 10
_diffrn_reflns_limit_k_min -7
_diffrn_reflns_limit_l_max 17
_diffrn_reflns_limit_l_min -20
_diffrn_reflns_number 9619
_diffrn_reflns_theta_full 27.491
_diffrn_reflns_theta_max 27.491
_diffrn_reflns_theta_min 1.769
_diffrn_standards_number 0
_exptl_absorpt_coefficient_mu 0.124
_exptl_absorpt_correction_T_max 0.99
_exptl_absorpt_correction_T_min 0.95
_exptl_absorpt_correction_type multi-scan
_exptl_absorpt_process_details 'DENZO/SCALEPACK (Otwinowski & Minor, 1997)'
_exptl_crystal_colour yellow
_exptl_crystal_density_diffrn 1.532
_exptl_crystal_density_method 'not measured'
_exptl_crystal_description plate-like
_exptl_crystal_F_000 856
_exptl_crystal_size_max 0.441
_exptl_crystal_size_mid 0.301
_exptl_crystal_size_min 0.048
_refine_diff_density_max 0.32
_refine_diff_density_min -0.32
_refine_ls_extinction_method None
_refine_ls_goodness_of_fit_ref 1.0000
_refine_ls_hydrogen_treatment mixed
_refine_ls_matrix_type full
_refine_ls_number_parameters 331
_refine_ls_number_reflns 2771
_refine_ls_number_restraints 0
_refine_ls_R_factor_all 0.0883
_refine_ls_R_factor_gt 0.0504
_refine_ls_shift/su_max 0.0002572
_refine_ls_shift/su_mean 0.0000153
_refine_ls_structure_factor_coef Fsqd
_refine_ls_weighting_details
;
 Method= Modified Sheldrick 
 w=1/[\s^2^(F^2^) + ( 0.04P)^2^ + 1.67P] 
 ,where P=(max(Fo^2^,0) + 2Fc^2^)/3 
;
_refine_ls_weighting_scheme calc
_refine_ls_wR_factor_all 0.1099
_refine_ls_wR_factor_gt 0.0975
_refine_ls_wR_factor_ref 0.0975
_reflns_limit_h_max 19
_reflns_limit_h_min -19
_reflns_limit_k_max 10
_reflns_limit_k_min 0
_reflns_limit_l_max 20
_reflns_limit_l_min 0
_reflns_number_gt 2771
_reflns_number_total 4158
_reflns_threshold_expression I>2.0\s(I)
_oxford_diffrn_Wilson_B_factor 2.00
_oxford_diffrn_Wilson_scale 11.38
_oxford_refine_ls_r_factor_ref 0.0504
_oxford_refine_ls_scale 0.312
_oxford_reflns_number_all 4142
_oxford_reflns_threshold_expression_ref I>2.0\s(I)
_cod_data_source_file jo8b02870_si_003.cif
_cod_data_source_block 1
_cod_original_sg_symbol_H-M 'P 1 21/n 1 '
_cod_database_code 4033745

loop_
_symmetry_equiv_pos_as_xyz
x,y,z
-x,-y,-z
-x+1/2,y+1/2,-z+1/2
x+1/2,-y+1/2,z+1/2

loop_
_atom_site_label
_atom_site_type_symbol
_atom_site_fract_x
_atom_site_fract_y
_atom_site_fract_z
_atom_site_U_iso_or_equiv
_atom_site_occupancy
_atom_site_adp_type
F1 F 0.50908(9) 0.85621(17) 0.04459(8) 0.0260 1.0000 Uani
F2 F 0.59306(10) 1.09054(17) 0.14902(10) 0.0341 1.0000 Uani
F3 F 0.68813(10) 0.9892(2) 0.29705(9) 0.0368 1.0000 Uani
F4 F 0.70086(10) 0.6461(2) 0.33673(8) 0.0383 1.0000 Uani
F5 F 0.62306(10) 0.40777(17) 0.22972(9) 0.0318 1.0000 Uani
C1 C 0.43002(17) 0.1142(4) 0.27401(15) 0.0267 1.0000 Uani
C2 C 0.48847(19) 0.1122(4) 0.34787(16) 0.0349 1.0000 Uani
C3 C 0.5103(2) -0.0441(5) 0.39016(18) 0.0427 1.0000 Uani
C4 C 0.4705(2) -0.1935(4) 0.35970(18) 0.0411 1.0000 Uani
C5 C 0.3639(2) -0.3521(4) 0.2578(2) 0.0410 1.0000 Uani
C6 C 0.2997(2) -0.3506(4) 0.1914(2) 0.0409 1.0000 Uani
C7 C 0.2060(2) -0.1978(4) 0.07639(18) 0.0397 1.0000 Uani
C8 C 0.18342(19) -0.0552(4) 0.03039(17) 0.0383 1.0000 Uani
C9 C 0.22119(17) 0.2405(4) -0.01518(17) 0.0339 1.0000 Uani
C10 C 0.28058(17) 0.3750(4) -0.01596(15) 0.0284 1.0000 Uani
C11 C 0.36404(15) 0.3674(3) 0.03615(14) 0.0207 1.0000 Uani
C12 C 0.37868(16) 0.2333(3) 0.09313(14) 0.0207 1.0000 Uani
C13 C 0.31630(16) 0.0987(3) 0.10000(14) 0.0233 1.0000 Uani
C14 C 0.23842(16) 0.0968(4) 0.03903(15) 0.0288 1.0000 Uani
C15 C 0.33024(16) -0.0450(3) 0.15986(15) 0.0247 1.0000 Uani
C16 C 0.27940(18) -0.1976(3) 0.14269(16) 0.0320 1.0000 Uani
C17 C 0.39218(16) -0.0405(3) 0.23743(15) 0.0254 1.0000 Uani
C18 C 0.40987(18) -0.1965(4) 0.28458(17) 0.0341 1.0000 Uani
C19 C 0.43224(15) 0.5055(3) 0.02263(13) 0.0191 1.0000 Uani
C20 C 0.52987(15) 0.4874(3) 0.06670(14) 0.0182 1.0000 Uani
C21 C 0.56469(15) 0.6222(3) 0.13145(13) 0.0174 1.0000 Uani
C22 C 0.55760(15) 0.7986(3) 0.11579(14) 0.0199 1.0000 Uani
C23 C 0.59961(16) 0.9210(3) 0.16926(16) 0.0228 1.0000 Uani
C24 C 0.64852(16) 0.8700(3) 0.24382(15) 0.0244 1.0000 Uani
C25 C 0.65417(16) 0.6973(3) 0.26349(14) 0.0250 1.0000 Uani
C26 C 0.61345(16) 0.5767(3) 0.20791(14) 0.0214 1.0000 Uani
H11 H 0.4117(16) 0.231(3) 0.2497(15) 0.022(6) 1.0000 Uiso
H21 H 0.5121(17) 0.225(4) 0.3710(16) 0.029(7) 1.0000 Uiso
H31 H 0.553(2) -0.044(4) 0.442(2) 0.053(9) 1.0000 Uiso
H41 H 0.4820(17) -0.307(3) 0.3885(15) 0.027(7) 1.0000 Uiso
H51 H 0.3813(19) -0.455(4) 0.2886(18) 0.042(8) 1.0000 Uiso
H61 H 0.269(2) -0.455(4) 0.1755(18) 0.046(9) 1.0000 Uiso
H71 H 0.1730(19) -0.305(4) 0.0688(17) 0.039(8) 1.0000 Uiso
H81 H 0.129(2) -0.044(4) -0.0143(18) 0.041(8) 1.0000 Uiso
H91 H 0.1682(19) 0.240(4) -0.0544(17) 0.038(8) 1.0000 Uiso
H101 H 0.2689(18) 0.473(4) -0.0554(17) 0.036(8) 1.0000 Uiso
H121 H 0.4360(16) 0.231(3) 0.1280(14) 0.018(6) 1.0000 Uiso
H191 H 0.4050(15) 0.622(3) 0.0306(14) 0.016(6) 1.0000 Uiso
H201 H 0.5390(14) 0.381(3) 0.0870(13) 0.008(5) 1.0000 Uiso

loop_
_atom_site_aniso_label
_atom_site_aniso_U_11
_atom_site_aniso_U_22
_atom_site_aniso_U_33
_atom_site_aniso_U_23
_atom_site_aniso_U_13
_atom_site_aniso_U_12
F1 0.0319(8) 0.0205(7) 0.0239(7) 0.0052(6) -0.0038(6) 0.0043(6)
F2 0.0362(9) 0.0145(7) 0.0506(9) -0.0036(7) 0.0004(7) -0.0011(6)
F3 0.0322(8) 0.0375(9) 0.0386(8) -0.0191(7) -0.0041(7) -0.0086(7)
F4 0.0399(9) 0.0495(10) 0.0216(7) 0.0000(7) -0.0135(7) -0.0014(8)
F5 0.0424(9) 0.0220(8) 0.0275(7) 0.0077(6) -0.0106(6) -0.0023(7)
C1 0.0242(13) 0.0318(15) 0.0246(13) 0.0006(11) 0.0049(10) 0.0031(11)
C2 0.0302(15) 0.0483(19) 0.0261(14) -0.0006(13) 0.0032(11) 0.0021(14)
C3 0.0341(17) 0.068(2) 0.0269(15) 0.0086(15) 0.0070(12) 0.0112(16)
C4 0.0413(17) 0.0465(19) 0.0383(17) 0.0177(15) 0.0171(14) 0.0118(15)
C5 0.0508(19) 0.0297(16) 0.0474(18) 0.0087(14) 0.0262(16) 0.0026(15)
C6 0.0499(19) 0.0273(16) 0.0522(19) -0.0058(14) 0.0347(16) -0.0112(14)
C7 0.0401(17) 0.0430(18) 0.0390(16) -0.0158(14) 0.0173(14) -0.0230(15)
C8 0.0310(16) 0.057(2) 0.0274(14) -0.0124(14) 0.0055(12) -0.0196(14)
C9 0.0187(13) 0.0554(19) 0.0258(13) -0.0042(13) -0.0049(11) -0.0052(13)
C10 0.0210(13) 0.0416(17) 0.0216(12) 0.0004(12) -0.0019(10) 0.0014(12)
C11 0.0177(11) 0.0265(13) 0.0176(11) -0.0061(10) 0.0004(9) 0.0017(10)
C12 0.0165(11) 0.0266(13) 0.0187(11) -0.0046(10) 0.0008(9) -0.0010(10)
C13 0.0219(12) 0.0266(13) 0.0221(12) -0.0053(10) 0.0059(10) -0.0034(10)
C14 0.0199(13) 0.0450(17) 0.0221(12) -0.0085(12) 0.0049(10) -0.0085(12)
C15 0.0223(13) 0.0258(14) 0.0281(13) -0.0054(10) 0.0122(10) -0.0025(10)
C16 0.0334(15) 0.0325(15) 0.0333(14) -0.0086(12) 0.0183(12) -0.0085(12)
C17 0.0225(13) 0.0293(14) 0.0267(13) 0.0018(11) 0.0128(10) 0.0010(11)
C18 0.0353(15) 0.0354(16) 0.0354(15) 0.0066(12) 0.0204(12) 0.0048(13)
C19 0.0181(11) 0.0195(12) 0.0185(11) -0.0014(10) -0.0036(9) 0.0037(10)
C20 0.0216(12) 0.0135(12) 0.0183(11) 0.0016(10) -0.0023(9) 0.0010(10)
C21 0.0178(11) 0.0179(12) 0.0160(10) -0.0010(9) -0.0002(9) -0.0015(9)
C22 0.0204(12) 0.0216(13) 0.0175(11) 0.0021(9) 0.0013(9) 0.0023(10)
C23 0.0224(12) 0.0127(11) 0.0340(13) -0.0034(10) 0.0059(10) -0.0004(10)
C24 0.0204(12) 0.0251(13) 0.0273(13) -0.0117(11) 0.0006(10) -0.0062(11)
C25 0.0232(13) 0.0340(15) 0.0162(11) -0.0011(10) -0.0044(10) 0.0010(11)
C26 0.0236(12) 0.0195(12) 0.0203(11) 0.0029(10) -0.0011(9) -0.0008(10)

loop_
_atom_type_symbol
_atom_type_scat_dispersion_real
_atom_type_scat_dispersion_imag
_atom_type_scat_Cromer_Mann_a1
_atom_type_scat_Cromer_Mann_b1
_atom_type_scat_Cromer_Mann_a2
_atom_type_scat_Cromer_Mann_b2
_atom_type_scat_Cromer_Mann_a3
_atom_type_scat_Cromer_Mann_b3
_atom_type_scat_Cromer_Mann_a4
_atom_type_scat_Cromer_Mann_b4
_atom_type_scat_Cromer_Mann_c
_atom_type_scat_source
C 0.0033 0.0016 2.3100 20.8439 1.0200 10.2075 1.5886 0.5687 0.8650 51.6512 0.2156 'International Tables Vol C 4.2.6.8 and 6.1.1.4'
H 0.0000 0.0000 0.4930 10.5109 0.3229 26.1257 0.1402 3.1424 0.0408 57.7998 0.0030 'International Tables Vol C 4.2.6.8 and 6.1.1.4'
F 0.0171 0.0103 3.5392 10.2825 2.6412 4.2944 1.5170 0.2615 1.0243 26.1476 0.2776 'International Tables Vol C 4.2.6.8 and 6.1.1.4'

loop_
_geom_angle_atom_site_label_1
_geom_angle_site_symmetry_1
_geom_angle_atom_site_label_2
_geom_angle_atom_site_label_3
_geom_angle_site_symmetry_3
_geom_angle
_geom_angle_publ_flag
C2 . C1 C17 . 121.6(3) yes
C2 . C1 H11 . 117.1(14) no
C17 . C1 H11 . 121.1(13) no
C1 . C2 C3 . 120.5(3) yes
C1 . C2 H21 . 118.0(15) no
C3 . C2 H21 . 121.4(15) no
C2 . C3 C4 . 119.3(3) yes
C2 . C3 H31 . 119.7(18) no
C4 . C3 H31 . 121.0(18) no
C3 . C4 C18 . 121.8(3) yes
C3 . C4 H41 . 122.3(14) no
C18 . C4 H41 . 115.9(15) no
C6 . C5 C18 . 120.4(3) yes
C6 . C5 H51 . 122.6(17) no
C18 . C5 H51 . 117.0(17) no
C5 . C6 C16 . 121.5(3) yes
C5 . C6 H61 . 118.9(18) no
C16 . C6 H61 . 119.5(18) no
C8 . C7 C16 . 121.6(3) yes
C8 . C7 H71 . 122.6(17) no
C16 . C7 H71 . 115.7(17) no
C7 . C8 C14 . 120.8(3) yes
C7 . C8 H81 . 125.5(16) no
C14 . C8 H81 . 113.7(16) no
C10 . C9 C14 . 121.9(2) yes
C10 . C9 H91 . 119.4(17) no
C14 . C9 H91 . 118.6(17) no
C9 . C10 C11 . 119.6(3) yes
C9 . C10 H101 . 121.3(16) no
C11 . C10 H101 . 118.9(16) no
C10 . C11 C12 . 118.6(2) yes
C10 . C11 C19 . 117.0(2) yes
C12 . C11 C19 . 124.4(2) yes
C11 . C12 C13 . 123.2(2) yes
C11 . C12 H121 . 117.2(14) no
C13 . C12 H121 . 119.6(14) no
C12 . C13 C14 . 116.9(2) yes
C12 . C13 C15 . 124.2(2) yes
C14 . C13 C15 . 118.6(2) yes
C8 . C14 C13 . 119.4(3) yes
C8 . C14 C9 . 121.5(2) yes
C13 . C14 C9 . 119.0(2) yes
C13 . C15 C16 . 118.2(2) yes
C13 . C15 C17 . 124.3(2) yes
C16 . C15 C17 . 117.4(2) yes
C7 . C16 C6 . 119.8(3) yes
C7 . C16 C15 . 119.6(3) yes
C6 . C16 C15 . 120.5(3) yes
C15 . C17 C1 . 123.6(2) yes
C15 . C17 C18 . 119.2(2) yes
C1 . C17 C18 . 116.9(2) yes
C17 . C18 C5 . 119.9(3) yes
C17 . C18 C4 . 119.5(3) yes
C5 . C18 C4 . 120.5(3) yes
C11 . C19 C20 2_665 118.00(19) yes
C11 . C19 C20 . 119.40(19) yes
C20 2_665 C19 C20 . 89.49(17) yes
C11 . C19 H191 . 108.8(13) no
C20 2_665 C19 H191 . 105.9(13) no
C20 . C19 H191 . 113.6(13) no
C19 . C20 C19 2_665 90.51(17) yes
C19 . C20 C21 . 118.58(19) yes
C19 2_665 C20 C21 . 116.96(19) yes
C19 . C20 H201 . 110.2(14) no
C19 2_665 C20 H201 . 107.5(14) no
C21 . C20 H201 . 111.2(14) no
C20 . C21 C22 . 122.6(2) yes
C20 . C21 C26 . 121.8(2) yes
C22 . C21 C26 . 115.3(2) yes
F1 . C22 C21 . 119.8(2) yes
F1 . C22 C23 . 117.3(2) yes
C21 . C22 C23 . 122.9(2) yes
F2 . C23 C22 . 120.2(2) yes
F2 . C23 C24 . 120.0(2) yes
C22 . C23 C24 . 119.8(2) yes
F3 . C24 C23 . 120.0(2) yes
F3 . C24 C25 . 120.8(2) yes
C23 . C24 C25 . 119.2(2) yes
F4 . C25 C24 . 119.7(2) yes
F4 . C25 C26 . 120.4(2) yes
C24 . C25 C26 . 119.9(2) yes
F5 . C26 C21 . 119.9(2) yes
F5 . C26 C25 . 117.4(2) yes
C21 . C26 C25 . 122.8(2) yes

loop_
_geom_bond_atom_site_label_1
_geom_bond_atom_site_label_2
_geom_bond_site_symmetry_2
_geom_bond_distance
_geom_bond_publ_flag
F1 C22 . 1.348(2) yes
F2 C23 . 1.346(3) yes
F3 C24 . 1.341(3) yes
F4 C25 . 1.346(3) yes
F5 C26 . 1.350(3) yes
C1 C2 . 1.381(4) yes
C1 C17 . 1.416(4) yes
C1 H11 . 1.00(2) no
C2 C3 . 1.399(4) yes
C2 H21 . 0.99(3) no
C3 C4 . 1.359(5) yes
C3 H31 . 0.98(3) no
C4 C18 . 1.415(4) yes
C4 H41 . 0.99(3) no
C5 C6 . 1.343(4) yes
C5 C18 . 1.423(4) yes
C5 H51 . 0.96(3) no
C6 C16 . 1.424(4) yes
C6 H61 . 0.95(3) no
C7 C8 . 1.341(4) yes
C7 C16 . 1.432(4) yes
C7 H71 . 0.96(3) no
C8 C14 . 1.429(4) yes
C8 H81 . 1.02(3) no
C9 C10 . 1.367(4) yes
C9 C14 . 1.408(4) yes
C9 H91 . 0.95(3) no
C10 C11 . 1.419(3) yes
C10 H101 . 0.98(3) no
C11 C12 . 1.375(3) yes
C11 C19 . 1.508(3) yes
C12 C13 . 1.409(3) yes
C12 H121 . 0.97(2) no
C13 C14 . 1.429(3) yes
C13 C15 . 1.459(3) yes
C15 C16 . 1.411(3) yes
C15 C17 . 1.456(3) yes
C17 C18 . 1.425(4) yes
C19 C20 2_665 1.589(3) yes
C19 C20 . 1.554(3) yes
C19 H191 . 1.00(2) no
C20 C21 . 1.512(3) yes
C20 H201 . 0.88(2) no
C21 C22 . 1.383(3) yes
C21 C26 . 1.389(3) yes
C22 C23 . 1.373(3) yes
C23 C24 . 1.377(3) yes
C24 C25 . 1.367(4) yes
C25 C26 . 1.375(3) yes
